data_4071516
loop_
_publ_author_name
'Vicente, Jos\'e'
'Chicote, Mar\'ia Teresa'
'Mart\'inez-Mart\'inez, Antonio Jes\'us'
'Jones, Peter G.'
'Bautista, Delia'

_publ_section_title
;
 New Palladacycles Containing Terdentate [C,N,O]n&#x2212;(n= 0, 1, 2) or
 Tetradentate [N,C,O,N&#x2032;]n&#x2212;(n= 1, 2) Ligands. The First
 1,2-Dihydroquinazoline-4-yl Complexes
;
_journal_issue 13
_journal_name_full Organometallics
_journal_page_first 3254
_journal_paper_doi 10.1021/om800205g
_journal_volume 27
_journal_year 2008
_chemical_formula_sum 'C40 H40 N4 O2 Pd2'
_chemical_formula_weight 821.56
_chemical_name_systematic
; 
 ? 
;
_space_group_IT_number 61
_symmetry_cell_setting orthorhombic
_symmetry_space_group_name_Hall '-P 2ac 2ab'
_symmetry_space_group_name_H-M 'P b c a'
_atom_sites_solution_hydrogens geom
_atom_sites_solution_primary Patterson
_atom_sites_solution_secondary difmap
_audit_creation_method SHELXL-97
_cell_angle_alpha 90.00
_cell_angle_beta 90.00
_cell_angle_gamma 90.00
_cell_formula_units_Z 8
_cell_length_a 19.0732(12)
_cell_length_b 15.3618(11)
_cell_length_c 24.6074(16)
_cell_measurement_reflns_used 7613
_cell_measurement_temperature 298(2)
_cell_measurement_theta_max 26.56
_cell_measurement_theta_min 2.37
_cell_volume 7209.9(8)
_computing_cell_refinement 'Bruker SAINT'
_computing_data_collection 'Bruker SMART'
_computing_data_reduction 'Bruker SAINT'
_computing_molecular_graphics 'Bruker SHELXTL'
_computing_publication_material 'Bruker SHELXTL'
_computing_structure_refinement 'SHELXL-97 (Sheldrick, 1997)'
_computing_structure_solution 'SHELXS-97 (Sheldrick, 1990)'
_diffrn_ambient_temperature 298(2)
_diffrn_detector_area_resol_mean 8.26
_diffrn_measured_fraction_theta_full 0.999
_diffrn_measured_fraction_theta_max 0.999
_diffrn_measurement_device_type 'Bruker SMART APEX'
_diffrn_measurement_method \w-scan
_diffrn_radiation_monochromator graphite
_diffrn_radiation_source 'fine-focus sealed tube'
_diffrn_radiation_type MoK\a
_diffrn_radiation_wavelength 0.71073
_diffrn_reflns_av_R_equivalents 0.0515
_diffrn_reflns_av_sigmaI/netI 0.0255
_diffrn_reflns_limit_h_max 23
_diffrn_reflns_limit_h_min -23
_diffrn_reflns_limit_k_max 19
_diffrn_reflns_limit_k_min -19
_diffrn_reflns_limit_l_max 30
_diffrn_reflns_limit_l_min -30
_diffrn_reflns_number 75487
_diffrn_reflns_theta_full 26.00
_diffrn_reflns_theta_max 26.37
_diffrn_reflns_theta_min 1.66
_exptl_absorpt_coefficient_mu 1.037
_exptl_absorpt_correction_T_max 0.9216
_exptl_absorpt_correction_T_min 0.7889
_exptl_absorpt_correction_type multi-scan
_exptl_absorpt_process_details SADABS
_exptl_crystal_colour yellow
_exptl_crystal_density_diffrn 1.514
_exptl_crystal_density_method 'not measured'
_exptl_crystal_description lath
_exptl_crystal_F_000 3328
_exptl_crystal_size_max 0.24
_exptl_crystal_size_mid 0.13
_exptl_crystal_size_min 0.08
_refine_diff_density_max 0.693
_refine_diff_density_min -0.635
_refine_diff_density_rms 0.090
_refine_ls_extinction_method none
_refine_ls_goodness_of_fit_ref 1.383
_refine_ls_hydrogen_treatment 'rigid methyls, others riding'
_refine_ls_matrix_type full
_refine_ls_number_parameters 441
_refine_ls_number_reflns 7371
_refine_ls_number_restraints 0
_refine_ls_restrained_S_all 1.383
_refine_ls_R_factor_all 0.0564
_refine_ls_R_factor_gt 0.0519
_refine_ls_shift/su_max 0.001
_refine_ls_shift/su_mean 0.000
_refine_ls_structure_factor_coef Fsqd
_refine_ls_weighting_details 'calc w=1/[\s^2^(Fo^2^)+(0.0344P)^2^+7.9731P] where P=(Fo^2^+2Fc^2^)/3'
_refine_ls_weighting_scheme calc
_refine_ls_wR_factor_gt 0.1023
_refine_ls_wR_factor_ref 0.1041
_reflns_number_gt 6888
_reflns_number_total 7371
_reflns_threshold_expression >2sigma(I)
_cod_data_source_file om800205g-file007.cif
_cod_data_source_block ajab9si
_cod_depositor_comments
;
The following automatic conversions were performed:

'_symmetry_cell_setting' value 'Orthorhombic' changed to
'orthorhombic' according to
/home/saulius/struct/CIF-dictionaries/cif_core.dic dictionary named
'cif_core.dic' version 2.4.1 from 2010-06-29.

Automatic conversion script
Id: cif_fix_values 1715 2011-07-08 13:25:40Z adriana 
;
_cod_original_sg_symbol_H-M 'P bca'
_cod_database_code 4071516

loop_
_symmetry_equiv_pos_as_xyz
'x, y, z'
'-x+1/2, -y, z+1/2'
'-x, y+1/2, -z+1/2'
'x+1/2, -y+1/2, -z'
'-x, -y, -z'
'x-1/2, y, -z-1/2'
'x, -y-1/2, z-1/2'
'-x-1/2, y-1/2, z'

loop_
_atom_site_label
_atom_site_type_symbol
_atom_site_fract_x
_atom_site_fract_y
_atom_site_fract_z
_atom_site_U_iso_or_equiv
_atom_site_adp_type
_atom_site_occupancy
_atom_site_symmetry_multiplicity
_atom_site_calc_flag
_atom_site_refinement_flags
Pd1 Pd 0.376103(15) 0.40597(2) 0.150694(12) 0.02983(9) Uani 1 1 d .
Pd2 Pd 0.202683(15) 0.36079(2) 0.122024(12) 0.02950(9) Uani 1 1 d .
N1 N 0.28680(16) 0.2989(2) 0.08579(13) 0.0298(7) Uani 1 1 d .
N2 N 0.45652(17) 0.4297(2) 0.10052(14) 0.0343(8) Uani 1 1 d .
N3 N 0.30272(17) 0.3676(2) 0.20772(13) 0.0332(7) Uani 1 1 d .
N4 N 0.11962(17) 0.4128(2) 0.16064(15) 0.0376(8) Uani 1 1 d .
O1 O 0.40223(17) 0.5073(2) 0.20209(13) 0.0488(8) Uani 1 1 d .
O2 O 0.16073(16) 0.3869(2) 0.04609(12) 0.0431(7) Uani 1 1 d .
C1 C 0.26596(19) 0.2365(3) 0.04474(16) 0.0321(9) Uani 1 1 d .
C2 C 0.2644(2) 0.2585(3) -0.01039(18) 0.0419(11) Uani 1 1 d .
C3 C 0.2427(3) 0.1956(4) -0.0468(2) 0.0589(15) Uani 1 1 d .
H3 H 0.2413 0.2086 -0.0837 0.071 Uiso 1 1 calc R
C4 C 0.2231(3) 0.1142(4) -0.0294(3) 0.0700(18) Uani 1 1 d .
H4 H 0.2093 0.0724 -0.0546 0.084 Uiso 1 1 calc R
C5 C 0.2239(3) 0.0942(4) 0.0249(3) 0.0645(16) Uani 1 1 d .
H5 H 0.2096 0.0392 0.0362 0.077 Uiso 1 1 calc R
C6 C 0.2453(2) 0.1542(3) 0.0630(2) 0.0451(11) Uani 1 1 d .
C7 C 0.2874(3) 0.3465(4) -0.0304(2) 0.0600(14) Uani 1 1 d .
H7A H 0.3349 0.3431 -0.0431 0.090 Uiso 1 1 calc R
H7B H 0.2846 0.3878 -0.0012 0.090 Uiso 1 1 calc R
H7C H 0.2574 0.3647 -0.0596 0.090 Uiso 1 1 calc R
C8 C 0.2481(3) 0.1294(3) 0.1220(2) 0.0651(16) Uani 1 1 d .
H8A H 0.2308 0.0712 0.1264 0.098 Uiso 1 1 calc R
H8B H 0.2197 0.1689 0.1427 0.098 Uiso 1 1 calc R
H8C H 0.2957 0.1324 0.1345 0.098 Uiso 1 1 calc R
C9 C 0.3510(2) 0.3212(2) 0.09479(16) 0.0295(8) Uani 1 1 d .
C10 C 0.4145(2) 0.2962(3) 0.06335(16) 0.0323(9) Uani 1 1 d .
C11 C 0.4231(2) 0.2219(3) 0.03177(19) 0.0419(10) Uani 1 1 d .
H11 H 0.3860 0.1831 0.0277 0.050 Uiso 1 1 calc R
C12 C 0.4866(2) 0.2051(3) 0.0064(2) 0.0514(12) Uani 1 1 d .
H12 H 0.4913 0.1563 -0.0157 0.062 Uiso 1 1 calc R
C13 C 0.5424(2) 0.2600(4) 0.0135(2) 0.0533(13) Uani 1 1 d .
H13 H 0.5851 0.2476 -0.0029 0.064 Uiso 1 1 calc R
C14 C 0.5352(2) 0.3341(3) 0.0452(2) 0.0463(11) Uani 1 1 d .
H14 H 0.5737 0.3701 0.0510 0.056 Uiso 1 1 calc R
C15 C 0.4709(2) 0.3548(3) 0.06833(17) 0.0350(9) Uani 1 1 d .
C16 C 0.4914(2) 0.5045(3) 0.1001(2) 0.0459(11) Uani 1 1 d .
C17 C 0.4765(3) 0.5719(3) 0.1367(2) 0.0561(13) Uani 1 1 d .
H17 H 0.4966 0.6254 0.1282 0.067 Uiso 1 1 calc R
C18 C 0.4364(2) 0.5707(3) 0.1837(2) 0.0499(12) Uani 1 1 d .
C19 C 0.5502(3) 0.5256(4) 0.0609(3) 0.0704(17) Uani 1 1 d .
H19A H 0.5943 0.5092 0.0767 0.106 Uiso 1 1 calc R
H19B H 0.5503 0.5869 0.0534 0.106 Uiso 1 1 calc R
H19C H 0.5433 0.4940 0.0276 0.106 Uiso 1 1 calc R
C20 C 0.4327(3) 0.6520(3) 0.2175(3) 0.0734(18) Uani 1 1 d .
H20A H 0.3851 0.6719 0.2192 0.110 Uiso 1 1 calc R
H20B H 0.4616 0.6963 0.2015 0.110 Uiso 1 1 calc R
H20C H 0.4492 0.6397 0.2536 0.110 Uiso 1 1 calc R
C21 C 0.3270(2) 0.3706(3) 0.26339(16) 0.0368(9) Uani 1 1 d .
C22 C 0.3148(2) 0.4436(3) 0.29548(18) 0.0466(11) Uani 1 1 d .
C23 C 0.3426(3) 0.4426(4) 0.3476(2) 0.0624(15) Uani 1 1 d .
H23 H 0.3352 0.4902 0.3701 0.075 Uiso 1 1 calc R
C24 C 0.3798(3) 0.3748(5) 0.3663(2) 0.0711(18) Uani 1 1 d .
H24 H 0.3980 0.3768 0.4014 0.085 Uiso 1 1 calc R
C25 C 0.3914(3) 0.3032(4) 0.3349(2) 0.0628(15) Uani 1 1 d .
H25 H 0.4167 0.2566 0.3489 0.075 Uiso 1 1 calc R
C26 C 0.3654(2) 0.2995(3) 0.28178(18) 0.0441(11) Uani 1 1 d .
C27 C 0.2713(3) 0.5196(3) 0.2766(2) 0.0612(14) Uani 1 1 d .
H27A H 0.2233 0.5109 0.2872 0.092 Uiso 1 1 calc R
H27B H 0.2740 0.5241 0.2377 0.092 Uiso 1 1 calc R
H27C H 0.2887 0.5722 0.2928 0.092 Uiso 1 1 calc R
C28 C 0.3754(3) 0.2206(3) 0.2467(2) 0.0634(15) Uani 1 1 d .
H28A H 0.3306 0.2004 0.2341 0.095 Uiso 1 1 calc R
H28B H 0.3977 0.1755 0.2674 0.095 Uiso 1 1 calc R
H28C H 0.4042 0.2354 0.2161 0.095 Uiso 1 1 calc R
C29 C 0.2376(2) 0.3539(3) 0.19555(16) 0.0319(9) Uani 1 1 d .
C30 C 0.1788(2) 0.3473(3) 0.23539(17) 0.0376(10) Uani 1 1 d .
C31 C 0.1807(3) 0.3099(3) 0.28670(18) 0.0483(12) Uani 1 1 d .
H31 H 0.2224 0.2869 0.3000 0.058 Uiso 1 1 calc R
C32 C 0.1204(3) 0.3069(4) 0.3180(2) 0.0630(15) Uani 1 1 d .
H32 H 0.1215 0.2817 0.3524 0.076 Uiso 1 1 calc R
C33 C 0.0595(3) 0.3409(4) 0.2983(2) 0.0595(15) Uani 1 1 d .
H33 H 0.0192 0.3386 0.3195 0.071 Uiso 1 1 calc R
C34 C 0.0562(2) 0.3785(3) 0.2475(2) 0.0496(12) Uani 1 1 d .
H34 H 0.0141 0.4013 0.2348 0.059 Uiso 1 1 calc R
C35 C 0.1162(2) 0.3823(3) 0.21524(18) 0.0389(10) Uani 1 1 d .
C36 C 0.0797(2) 0.4736(3) 0.1382(2) 0.0432(11) Uani 1 1 d .
C37 C 0.0811(2) 0.4913(3) 0.0826(2) 0.0490(12) Uani 1 1 d .
H37 H 0.0542 0.5387 0.0716 0.059 Uiso 1 1 calc R
C38 C 0.1168(2) 0.4485(3) 0.0412(2) 0.0435(11) Uani 1 1 d .
C39 C 0.1049(3) 0.4764(4) -0.0168(2) 0.0592(14) Uani 1 1 d .
H39A H 0.1437 0.5113 -0.0288 0.089 Uiso 1 1 calc R
H39B H 0.0625 0.5100 -0.0191 0.089 Uiso 1 1 calc R
H39C H 0.1008 0.4259 -0.0396 0.089 Uiso 1 1 calc R
C40 C 0.0323(3) 0.5305(4) 0.1722(3) 0.0663(16) Uani 1 1 d .
H40A H -0.0133 0.5044 0.1744 0.099 Uiso 1 1 calc R
H40B H 0.0286 0.5869 0.1557 0.099 Uiso 1 1 calc R
H40C H 0.0516 0.5363 0.2080 0.099 Uiso 1 1 calc R

loop_
_atom_site_aniso_label
_atom_site_aniso_U_11
_atom_site_aniso_U_22
_atom_site_aniso_U_33
_atom_site_aniso_U_23
_atom_site_aniso_U_13
_atom_site_aniso_U_12
Pd1 0.02380(15) 0.03312(17) 0.03256(17) -0.00420(13) -0.00157(12) -0.00096(12)
Pd2 0.02245(15) 0.03573(17) 0.03033(16) -0.00431(13) -0.00117(12) 0.00177(12)
N1 0.0252(16) 0.0343(17) 0.0297(17) -0.0029(14) 0.0011(13) 0.0000(14)
N2 0.0233(16) 0.0388(19) 0.0408(19) 0.0019(15) -0.0006(15) -0.0044(14)
N3 0.0279(17) 0.0421(19) 0.0296(17) -0.0039(15) 0.0006(14) 0.0021(15)
N4 0.0259(17) 0.043(2) 0.044(2) -0.0123(16) 0.0001(15) 0.0065(15)
O1 0.0465(18) 0.0458(19) 0.054(2) -0.0198(16) -0.0006(16) -0.0083(16)
O2 0.0400(17) 0.0512(18) 0.0382(17) -0.0006(14) -0.0088(14) 0.0060(15)
C1 0.0215(18) 0.038(2) 0.037(2) -0.0112(18) 0.0018(16) -0.0011(16)
C2 0.026(2) 0.059(3) 0.041(2) -0.009(2) -0.0022(18) 0.005(2)
C3 0.042(3) 0.093(4) 0.042(3) -0.026(3) -0.012(2) 0.011(3)
C4 0.045(3) 0.078(4) 0.088(5) -0.055(4) -0.009(3) 0.002(3)
C5 0.042(3) 0.047(3) 0.105(5) -0.029(3) 0.007(3) -0.008(2)
C6 0.035(2) 0.041(2) 0.059(3) -0.011(2) 0.007(2) -0.0022(19)
C7 0.058(3) 0.082(4) 0.040(3) 0.010(3) 0.003(2) 0.002(3)
C8 0.080(4) 0.046(3) 0.069(4) 0.008(3) 0.022(3) -0.009(3)
C9 0.0276(19) 0.0290(19) 0.032(2) 0.0008(16) -0.0002(16) 0.0016(16)
C10 0.0262(19) 0.039(2) 0.031(2) 0.0007(17) 0.0000(16) 0.0018(17)
C11 0.029(2) 0.046(3) 0.050(3) -0.010(2) 0.003(2) -0.0004(19)
C12 0.040(3) 0.057(3) 0.058(3) -0.019(2) 0.006(2) 0.008(2)
C13 0.033(2) 0.068(3) 0.059(3) -0.008(3) 0.014(2) 0.005(2)
C14 0.028(2) 0.059(3) 0.052(3) 0.001(2) 0.008(2) -0.006(2)
C15 0.029(2) 0.041(2) 0.035(2) 0.0048(18) 0.0007(17) 0.0006(18)
C16 0.036(2) 0.048(3) 0.053(3) 0.005(2) -0.002(2) -0.008(2)
C17 0.052(3) 0.037(3) 0.079(4) -0.003(2) 0.000(3) -0.011(2)
C18 0.035(2) 0.043(3) 0.072(4) -0.013(2) -0.013(2) -0.002(2)
C19 0.063(4) 0.065(4) 0.083(4) 0.007(3) 0.017(3) -0.026(3)
C20 0.064(4) 0.049(3) 0.108(5) -0.031(3) -0.006(4) -0.006(3)
C21 0.029(2) 0.052(3) 0.029(2) -0.0043(19) 0.0000(17) -0.0025(19)
C22 0.041(3) 0.063(3) 0.035(2) -0.009(2) 0.003(2) -0.006(2)
C23 0.065(4) 0.084(4) 0.039(3) -0.020(3) 0.000(3) -0.007(3)
C24 0.070(4) 0.113(5) 0.030(3) -0.001(3) -0.019(3) 0.006(4)
C25 0.053(3) 0.086(4) 0.050(3) 0.014(3) -0.008(3) 0.007(3)
C26 0.035(2) 0.061(3) 0.036(2) 0.004(2) -0.0016(19) 0.002(2)
C27 0.064(3) 0.056(3) 0.064(3) -0.019(3) 0.003(3) 0.009(3)
C28 0.069(4) 0.054(3) 0.067(4) 0.005(3) -0.005(3) 0.020(3)
C29 0.029(2) 0.037(2) 0.030(2) -0.0013(17) 0.0011(16) 0.0058(17)
C30 0.030(2) 0.049(3) 0.034(2) -0.0120(19) 0.0033(18) -0.0059(19)
C31 0.040(2) 0.071(3) 0.034(2) -0.005(2) 0.002(2) -0.005(2)
C32 0.056(3) 0.095(4) 0.037(3) -0.009(3) 0.014(2) -0.012(3)
C33 0.046(3) 0.081(4) 0.052(3) -0.022(3) 0.027(3) -0.014(3)
C34 0.031(2) 0.061(3) 0.057(3) -0.020(2) 0.010(2) 0.001(2)
C35 0.033(2) 0.043(2) 0.040(2) -0.0178(19) 0.0053(19) -0.0029(18)
C36 0.026(2) 0.040(2) 0.063(3) -0.009(2) -0.006(2) 0.0005(19)
C37 0.034(2) 0.045(3) 0.069(3) 0.003(2) -0.008(2) 0.007(2)
C38 0.029(2) 0.047(3) 0.055(3) 0.011(2) -0.012(2) -0.009(2)
C39 0.049(3) 0.071(4) 0.058(3) 0.021(3) -0.011(3) -0.001(3)
C40 0.050(3) 0.059(3) 0.089(4) -0.017(3) -0.001(3) 0.018(3)

loop_
_atom_type_symbol
_atom_type_description
_atom_type_scat_dispersion_real
_atom_type_scat_dispersion_imag
_atom_type_scat_source
C C 0.0033 0.0016 'International Tables Vol C Tables 4.2.6.8 and 6.1.1.4'
H H 0.0000 0.0000 'International Tables Vol C Tables 4.2.6.8 and 6.1.1.4'
N N 0.0061 0.0033 'International Tables Vol C Tables 4.2.6.8 and 6.1.1.4'
O O 0.0106 0.0060 'International Tables Vol C Tables 4.2.6.8 and 6.1.1.4'
Pd Pd -0.9988 1.0072 'International Tables Vol C Tables 4.2.6.8 and 6.1.1.4'

loop_
_geom_angle_atom_site_label_1
_geom_angle_atom_site_label_2
_geom_angle_atom_site_label_3
_geom_angle
C9 Pd1 N2 82.82(15)
C9 Pd1 O1 172.75(15)
N2 Pd1 O1 93.20(14)
C9 Pd1 N3 96.99(15)
N2 Pd1 N3 171.40(14)
O1 Pd1 N3 87.85(13)
C29 Pd2 N4 81.44(15)
C29 Pd2 N1 96.36(14)
N4 Pd2 N1 175.63(14)
C29 Pd2 O2 171.47(14)
N4 Pd2 O2 92.58(13)
N1 Pd2 O2 89.99(12)
C9 N1 C1 123.8(3)
C9 N1 Pd2 122.7(3)
C1 N1 Pd2 113.1(2)
C16 N2 C15 126.8(4)
C16 N2 Pd1 123.1(3)
C15 N2 Pd1 110.1(2)
C29 N3 C21 122.1(3)
C29 N3 Pd1 122.6(3)
C21 N3 Pd1 114.6(3)
C36 N4 C35 126.7(4)
C36 N4 Pd2 122.3(3)
C35 N4 Pd2 110.6(3)
C18 O1 Pd1 119.2(3)
C38 O2 Pd2 119.0(3)
C2 C1 C6 121.6(4)
C2 C1 N1 121.5(4)
C6 C1 N1 116.8(4)
C3 C2 C1 117.8(5)
C3 C2 C7 120.3(5)
C1 C2 C7 121.9(4)
C4 C3 C2 121.1(5)
C5 C4 C3 120.3(5)
C4 C5 C6 121.1(5)
C5 C6 C1 118.1(5)
C5 C6 C8 119.9(5)
C1 C6 C8 122.0(4)
N1 C9 C10 127.9(4)
N1 C9 Pd1 122.0(3)
C10 C9 Pd1 109.8(3)
C11 C10 C15 118.9(4)
C11 C10 C9 126.7(4)
C15 C10 C9 114.3(4)
C12 C11 C10 120.4(4)
C13 C12 C11 120.4(4)
C12 C13 C14 120.1(4)
C13 C14 C15 120.4(4)
C14 C15 C10 119.5(4)
C14 C15 N2 125.7(4)
C10 C15 N2 114.7(3)
N2 C16 C17 122.3(4)
N2 C16 C19 124.1(5)
C17 C16 C19 113.7(4)
C18 C17 C16 129.6(5)
O1 C18 C17 126.7(4)
O1 C18 C20 114.8(5)
C17 C18 C20 118.5(5)
C26 C21 C22 122.5(4)
C26 C21 N3 116.8(4)
C22 C21 N3 120.6(4)
C23 C22 C21 116.8(5)
C23 C22 C27 120.3(5)
C21 C22 C27 122.8(4)
C24 C23 C22 122.0(5)
C23 C24 C25 121.1(5)
C24 C25 C26 120.4(5)
C21 C26 C25 117.3(5)
C21 C26 C28 121.0(4)
C25 C26 C28 121.7(5)
N3 C29 C30 125.4(4)
N3 C29 Pd2 122.6(3)
C30 C29 Pd2 111.1(3)
C31 C30 C35 120.3(4)
C31 C30 C29 127.2(4)
C35 C30 C29 112.5(4)
C32 C31 C30 119.9(5)
C33 C32 C31 119.8(5)
C32 C33 C34 121.5(5)
C33 C34 C35 119.8(5)
C34 C35 C30 118.8(4)
C34 C35 N4 126.1(4)
C30 C35 N4 114.9(4)
N4 C36 C37 122.4(4)
N4 C36 C40 121.4(5)
C37 C36 C40 116.2(4)
C38 C37 C36 129.5(4)
O2 C38 C37 127.3(4)
O2 C38 C39 113.7(4)
C37 C38 C39 119.1(4)

loop_
_geom_bond_atom_site_label_1
_geom_bond_atom_site_label_2
_geom_bond_distance
Pd1 C9 1.954(4)
Pd1 N2 2.002(3)
Pd1 O1 2.067(3)
Pd1 N3 2.068(3)
Pd2 C29 1.931(4)
Pd2 N4 2.013(3)
Pd2 N1 2.067(3)
Pd2 O2 2.072(3)
N1 C9 1.290(5)
N1 C1 1.448(5)
N2 C16 1.329(5)
N2 C15 1.423(5)
N3 C29 1.294(5)
N3 C21 1.447(5)
N4 C36 1.326(6)
N4 C35 1.424(6)
O1 C18 1.257(6)
O2 C38 1.270(5)
C1 C2 1.398(6)
C1 C6 1.399(6)
C2 C3 1.381(7)
C2 C7 1.503(7)
C3 C4 1.374(9)
C4 C5 1.372(9)
C5 C6 1.377(7)
C6 C8 1.501(7)
C9 C10 1.487(5)
C10 C11 1.391(6)
C10 C15 1.409(6)
C11 C12 1.388(6)
C12 C13 1.368(7)
C13 C14 1.387(7)
C14 C15 1.390(6)
C16 C17 1.401(7)
C16 C19 1.516(7)
C17 C18 1.386(8)
C18 C20 1.503(7)
C21 C26 1.390(6)
C21 C22 1.391(6)
C22 C23 1.387(7)
C22 C27 1.506(7)
C23 C24 1.342(9)
C24 C25 1.361(8)
C25 C26 1.400(7)
C26 C28 1.500(7)
C29 C30 1.493(6)
C30 C31 1.388(6)
C30 C35 1.400(6)
C31 C32 1.385(6)
C32 C33 1.364(8)
C33 C34 1.377(8)
C34 C35 1.394(6)
C36 C37 1.395(7)
C36 C40 1.510(7)
C37 C38 1.391(7)
C38 C39 1.508(6)
